data_4070028
loop_
_publ_author_name
'Partyka, David V.'
'Gao, Lei'
'Teets, Thomas S.'
'Updegraff, James B.'
'Deligonul, Nihal'
'Gray, Thomas G.'

_publ_section_title
;
 Copper-Catalyzed Huisgen [3 + 2] Cycloaddition of Gold(I) Alkynyls with
 Benzyl Azide. Syntheses, Structures, and Optical Properties
;
_journal_issue 21
_journal_name_full Organometallics
_journal_page_first 6171
_journal_paper_doi 10.1021/om9005774
_journal_volume 28
_journal_year 2009
_chemical_formula_moiety 'C98 H110 Au2 N10, C6 H6'
_chemical_formula_sum 'C104 H116 Au2 N10'
_chemical_formula_weight 1900.00
_chemical_name_systematic
;

 ?

;
_space_group_IT_number 2
_symmetry_cell_setting triclinic
_symmetry_space_group_name_Hall '-P 1'
_symmetry_space_group_name_H-M 'P -1'
_atom_sites_solution_hydrogens geom
_atom_sites_solution_primary direct
_atom_sites_solution_secondary difmap
_audit_creation_method SHELXL-97
_cell_angle_alpha 103.1030(10)
_cell_angle_beta 101.8910(10)
_cell_angle_gamma 95.3870(10)
_cell_formula_units_Z 1
_cell_length_a 11.3686(11)
_cell_length_b 12.6375(13)
_cell_length_c 16.3123(16)
_cell_measurement_reflns_used 9884
_cell_measurement_temperature 100(2)
_cell_measurement_theta_max 26.89
_cell_measurement_theta_min 2.05
_cell_volume 2209.2(4)
_computing_cell_refinement 'Bruker SMART'
_computing_data_collection 'Bruker SMART'
_computing_data_reduction 'Bruker SAINT'
_computing_molecular_graphics 'Bruker SHELXTL'
_computing_publication_material 'Bruker SHELXTL'
_computing_structure_refinement 'SHELXL-97 (Sheldrick, 1997)'
_computing_structure_solution 'SHELXS-97 (Sheldrick, 1990)'
_diffrn_ambient_temperature 100(2)
_diffrn_measured_fraction_theta_full 0.971
_diffrn_measured_fraction_theta_max 0.971
_diffrn_measurement_device_type 'Bruker AXS APEX II CCD area detector'
_diffrn_measurement_method 'phi and omega scans'
_diffrn_radiation_monochromator graphite
_diffrn_radiation_source 'fine-focus sealed tube'
_diffrn_radiation_type MoK\a
_diffrn_radiation_wavelength 0.71073
_diffrn_reflns_av_R_equivalents 0.0228
_diffrn_reflns_av_sigmaI/netI 0.0308
_diffrn_reflns_limit_h_max 14
_diffrn_reflns_limit_h_min -14
_diffrn_reflns_limit_k_max 15
_diffrn_reflns_limit_k_min -15
_diffrn_reflns_limit_l_max 20
_diffrn_reflns_limit_l_min -20
_diffrn_reflns_number 24345
_diffrn_reflns_theta_full 26.94
_diffrn_reflns_theta_max 26.94
_diffrn_reflns_theta_min 1.32
_diffrn_standards_decay_% none
_diffrn_standards_number 0
_exptl_absorpt_coefficient_mu 3.371
_exptl_absorpt_correction_T_max 0.7457
_exptl_absorpt_correction_T_min 0.6275
_exptl_absorpt_correction_type multi-scan
_exptl_absorpt_process_details 'AXScale in APEX2 (Bruker 2004)'
_exptl_crystal_colour colourless
_exptl_crystal_density_diffrn 1.428
_exptl_crystal_density_meas ?
_exptl_crystal_density_method 'not measured'
_exptl_crystal_description Irregular
_exptl_crystal_F_000 968
_exptl_crystal_size_max 0.49
_exptl_crystal_size_mid 0.47
_exptl_crystal_size_min 0.44
_refine_diff_density_max 0.683
_refine_diff_density_min -1.456
_refine_diff_density_rms 0.144
_refine_ls_extinction_method none
_refine_ls_goodness_of_fit_ref 1.233
_refine_ls_hydrogen_treatment constr
_refine_ls_matrix_type full
_refine_ls_number_parameters 531
_refine_ls_number_reflns 9301
_refine_ls_number_restraints 0
_refine_ls_restrained_S_all 1.233
_refine_ls_R_factor_all 0.0258
_refine_ls_R_factor_gt 0.0248
_refine_ls_shift/su_max 0.002
_refine_ls_shift/su_mean 0.000
_refine_ls_structure_factor_coef Fsqd
_refine_ls_weighting_details 'calc w=1/[\s^2^(Fo^2^)+(0.0440P)^2^+3.7364P] where P=(Fo^2^+2Fc^2^)/3'
_refine_ls_weighting_scheme calc
_refine_ls_wR_factor_gt 0.0844
_refine_ls_wR_factor_ref 0.0879
_reflns_number_gt 9000
_reflns_number_total 9301
_reflns_threshold_expression >2sigma(I)
_cod_data_source_file om9005774_si_002.cif
_cod_data_source_block ju092408_0m
_cod_depositor_comments
;
The following automatic conversions were performed:

'_symmetry_cell_setting' value 'Triclinic' changed to 'triclinic'
according to /home/saulius/struct/CIF-dictionaries/cif_core.dic
dictionary named 'cif_core.dic' version 2.4.2 from 2011-04-26.

Automatic conversion script
Id: cif_fix_values 1715 2011-07-08 13:25:40Z adriana 

The following automatic conversions were performed:

'_exptl_crystal_density_meas' value 'not measured' was changed to '?'
- the value is perceived as not measured.

Automatic conversion script
Id: cif_fix_values 3008 2015-01-20 13:52:24Z robertas 
;
_cod_original_sg_symbol_H-M P-1
_cod_database_code 4070028

loop_
_symmetry_equiv_pos_as_xyz
'x, y, z'
'-x, -y, -z'

loop_
_atom_site_label
_atom_site_type_symbol
_atom_site_fract_x
_atom_site_fract_y
_atom_site_fract_z
_atom_site_U_iso_or_equiv
_atom_site_adp_type
_atom_site_occupancy
_atom_site_symmetry_multiplicity
_atom_site_calc_flag
_atom_site_refinement_flags
Au1 Au 0.191360(10) 0.238403(9) 0.687811(8) 0.01481(6) Uani 1 1 d .
N1 N -0.0600(3) 0.2784(3) 0.6284(2) 0.0187(6) Uani 1 1 d .
N2 N -0.1790(3) 0.2536(3) 0.6229(2) 0.0250(7) Uani 1 1 d .
N3 N -0.1892(3) 0.1818(3) 0.6682(2) 0.0246(7) Uani 1 1 d .
N4 N 0.4263(3) 0.3043(2) 0.6441(2) 0.0171(6) Uani 1 1 d .
N5 N 0.4441(3) 0.1846(3) 0.7202(2) 0.0176(6) Uani 1 1 d .
C1 C 0.0106(3) 0.2249(3) 0.6791(2) 0.0169(7) Uani 1 1 d .
C2 C -0.0762(3) 0.1626(3) 0.7032(2) 0.0204(7) Uani 1 1 d .
C3 C -0.0638(4) 0.0884(3) 0.7604(3) 0.0231(8) Uani 1 1 d .
C4 C 0.0510(4) 0.0607(3) 0.7951(3) 0.0257(8) Uani 1 1 d .
H4 H 0.1215 0.0900 0.7802 0.031 Uiso 1 1 calc R
C5 C 0.0616(4) -0.0071(3) 0.8492(3) 0.0294(9) Uani 1 1 d .
H5 H 0.1395 -0.0238 0.8721 0.035 Uiso 1 1 calc R
C6 C -0.0418(4) -0.0533(3) 0.8720(3) 0.0303(9) Uani 1 1 d .
C7 C -0.0342(5) -0.1250(4) 0.9280(3) 0.0386(10) Uani 1 1 d .
H7 H 0.0425 -0.1435 0.9515 0.046 Uiso 1 1 calc R
C8 C -0.1363(6) -0.1676(4) 0.9482(3) 0.0435(12) Uani 1 1 d .
H8 H -0.1305 -0.2164 0.9849 0.052 Uiso 1 1 calc R
C9 C -0.2493(5) -0.1395(4) 0.9150(3) 0.0424(12) Uani 1 1 d .
H9 H -0.3194 -0.1678 0.9307 0.051 Uiso 1 1 calc R
C10 C -0.2601(5) -0.0722(4) 0.8606(3) 0.0367(10) Uani 1 1 d .
H10 H -0.3379 -0.0554 0.8376 0.044 Uiso 1 1 calc R
C11 C -0.1560(4) -0.0267(3) 0.8379(3) 0.0288(9) Uani 1 1 d .
C12 C -0.1640(4) 0.0438(3) 0.7818(3) 0.0261(8) Uani 1 1 d .
H12 H -0.2414 0.0608 0.7582 0.031 Uiso 1 1 calc R
C13 C -0.0215(4) 0.3608(3) 0.5872(2) 0.0239(8) Uani 1 1 d .
H13A H -0.0788 0.3503 0.5304 0.029 Uiso 1 1 calc R
H13B H 0.0597 0.3501 0.5764 0.029 Uiso 1 1 calc R
C14 C -0.0151(3) 0.4771(3) 0.6398(2) 0.0219(7) Uani 1 1 d .
C15 C -0.0720(4) 0.5028(3) 0.7071(3) 0.0287(8) Uani 1 1 d .
H15 H -0.1139 0.4458 0.7241 0.034 Uiso 1 1 calc R
C16 C -0.0685(5) 0.6118(4) 0.7502(3) 0.0380(10) Uani 1 1 d .
H16 H -0.1075 0.6295 0.7967 0.046 Uiso 1 1 calc R
C17 C -0.0081(5) 0.6938(4) 0.7251(3) 0.0423(12) Uani 1 1 d .
H17 H -0.0062 0.7684 0.7539 0.051 Uiso 1 1 calc R
C18 C 0.0489(5) 0.6686(4) 0.6592(3) 0.0426(12) Uani 1 1 d .
H18 H 0.0905 0.7257 0.6422 0.051 Uiso 1 1 calc R
C19 C 0.0465(4) 0.5607(4) 0.6168(3) 0.0335(10) Uani 1 1 d .
H19 H 0.0876 0.5438 0.5714 0.040 Uiso 1 1 calc R
C20 C 0.3684(3) 0.2454(3) 0.6856(2) 0.0147(6) Uani 1 1 d .
C21 C 0.5599(3) 0.1915(3) 0.6937(2) 0.0192(7) Uani 1 1 d .
H21A H 0.5641 0.1241 0.6501 0.023 Uiso 1 1 calc R
H21B H 0.6299 0.2038 0.7440 0.023 Uiso 1 1 calc R
C22 C 0.5560(3) 0.2904(3) 0.6551(2) 0.0199(7) Uani 1 1 d .
H22A H 0.6096 0.3560 0.6951 0.024 Uiso 1 1 calc R
H22B H 0.5796 0.2752 0.5989 0.024 Uiso 1 1 calc R
C23 C 0.3807(3) 0.3854(3) 0.6023(2) 0.0181(7) Uani 1 1 d .
C24 C 0.3911(3) 0.4925(3) 0.6519(2) 0.0210(7) Uani 1 1 d .
C25 C 0.3565(4) 0.5717(3) 0.6081(3) 0.0264(8) Uani 1 1 d .
H25 H 0.3626 0.6458 0.6399 0.032 Uiso 1 1 calc R
C26 C 0.3134(4) 0.5440(3) 0.5192(3) 0.0272(8) Uani 1 1 d .
H26 H 0.2918 0.5993 0.4905 0.033 Uiso 1 1 calc R
C27 C 0.3016(4) 0.4369(4) 0.4721(3) 0.0261(8) Uani 1 1 d .
H27 H 0.2699 0.4186 0.4112 0.031 Uiso 1 1 calc R
C28 C 0.3357(3) 0.3546(3) 0.5127(2) 0.0209(7) Uani 1 1 d .
C29 C 0.4336(4) 0.5238(3) 0.7500(3) 0.0258(8) Uani 1 1 d .
H29 H 0.4669 0.4597 0.7677 0.031 Uiso 1 1 calc R
C30 C 0.5346(5) 0.6221(4) 0.7835(3) 0.0363(10) Uani 1 1 d .
H30A H 0.6009 0.6080 0.7544 0.055 Uiso 1 1 calc R
H30B H 0.5653 0.6337 0.8461 0.055 Uiso 1 1 calc R
H30C H 0.5025 0.6878 0.7717 0.055 Uiso 1 1 calc R
C31 C 0.3278(4) 0.5459(4) 0.7921(3) 0.0371(10) Uani 1 1 d .
H31A H 0.2941 0.6093 0.7766 0.056 Uiso 1 1 calc R
H31B H 0.3564 0.5616 0.8551 0.056 Uiso 1 1 calc R
H31C H 0.2648 0.4813 0.7716 0.056 Uiso 1 1 calc R
C32 C 0.3226(4) 0.2369(3) 0.4609(3) 0.0262(8) Uani 1 1 d .
H32 H 0.3823 0.1995 0.4940 0.031 Uiso 1 1 calc R
C33 C 0.3499(4) 0.2271(4) 0.3722(3) 0.0330(9) Uani 1 1 d .
H33A H 0.2868 0.2552 0.3359 0.049 Uiso 1 1 calc R
H33B H 0.3512 0.1498 0.3450 0.049 Uiso 1 1 calc R
H33C H 0.4292 0.2700 0.3787 0.049 Uiso 1 1 calc R
C34 C 0.1962(4) 0.1763(4) 0.4504(3) 0.0319(9) Uani 1 1 d .
H34A H 0.1801 0.1795 0.5076 0.048 Uiso 1 1 calc R
H34B H 0.1913 0.0994 0.4191 0.048 Uiso 1 1 calc R
H34C H 0.1357 0.2108 0.4177 0.048 Uiso 1 1 calc R
C35 C 0.4083(3) 0.0933(3) 0.7528(2) 0.0173(7) Uani 1 1 d .
C36 C 0.3473(3) -0.0043(3) 0.6957(2) 0.0210(7) Uani 1 1 d .
C37 C 0.3214(4) -0.0922(3) 0.7304(3) 0.0266(8) Uani 1 1 d .
H37 H 0.2804 -0.1603 0.6927 0.032 Uiso 1 1 calc R
C38 C 0.3539(4) -0.0826(3) 0.8180(3) 0.0282(8) Uani 1 1 d .
H38 H 0.3349 -0.1437 0.8404 0.034 Uiso 1 1 calc R
C39 C 0.4140(4) 0.0154(3) 0.8734(3) 0.0253(8) Uani 1 1 d .
H39 H 0.4356 0.0214 0.9339 0.030 Uiso 1 1 calc R
C40 C 0.4437(3) 0.1055(3) 0.8425(2) 0.0208(7) Uani 1 1 d .
C41 C 0.3099(3) -0.0188(3) 0.5984(2) 0.0226(7) Uani 1 1 d .
H41 H 0.3282 0.0548 0.5870 0.027 Uiso 1 1 calc R
C42 C 0.3846(4) -0.0958(4) 0.5518(3) 0.0315(9) Uani 1 1 d .
H42A H 0.4713 -0.0679 0.5752 0.047 Uiso 1 1 calc R
H42B H 0.3632 -0.0996 0.4897 0.047 Uiso 1 1 calc R
H42C H 0.3673 -0.1693 0.5606 0.047 Uiso 1 1 calc R
C43 C 0.1734(4) -0.0571(3) 0.5635(3) 0.0266(8) Uani 1 1 d .
H43A H 0.1532 -0.1312 0.5705 0.040 Uiso 1 1 calc R
H43B H 0.1509 -0.0583 0.5019 0.040 Uiso 1 1 calc R
H43C H 0.1286 -0.0066 0.5955 0.040 Uiso 1 1 calc R
C44 C 0.5089(4) 0.2146(3) 0.9027(2) 0.0267(8) Uani 1 1 d .
H44 H 0.5610 0.2497 0.8708 0.032 Uiso 1 1 calc R
C45 C 0.5918(4) 0.2031(4) 0.9854(3) 0.0357(10) Uani 1 1 d .
H45A H 0.6413 0.2741 1.0165 0.054 Uiso 1 1 calc R
H45B H 0.6451 0.1487 0.9707 0.054 Uiso 1 1 calc R
H45C H 0.5424 0.1790 1.0223 0.054 Uiso 1 1 calc R
C46 C 0.4174(5) 0.2907(4) 0.9240(3) 0.0348(10) Uani 1 1 d .
H46A H 0.3685 0.3012 0.8703 0.052 Uiso 1 1 calc R
H46B H 0.4607 0.3619 0.9607 0.052 Uiso 1 1 calc R
H46C H 0.3642 0.2581 0.9548 0.052 Uiso 1 1 calc R
C93 C 0.2188(6) 0.4834(5) 0.0238(6) 0.076(2) Uani 1 1 d .
H93 H 0.2541 0.4181 0.0120 0.092 Uiso 1 1 calc R
C94 C 0.2318(5) 0.5451(5) 0.1082(4) 0.0537(14) Uani 1 1 d .
H94 H 0.2778 0.5227 0.1552 0.064 Uiso 1 1 calc R
C95 C 0.1794(5) 0.6365(5) 0.1233(3) 0.0435(12) Uani 1 1 d .
H95 H 0.1877 0.6772 0.1813 0.052 Uiso 1 1 calc R
C96 C 0.1159(5) 0.6712(5) 0.0583(4) 0.0528(14) Uani 1 1 d .
H96 H 0.0813 0.7369 0.0708 0.063 Uiso 1 1 calc R
C97 C 0.1003(6) 0.6144(6) -0.0244(4) 0.0648(18) Uani 1 1 d .
H97 H 0.0534 0.6396 -0.0694 0.078 Uiso 1 1 calc R
C98 C 0.1504(7) 0.5218(7) -0.0444(4) 0.075(2) Uani 1 1 d .
H98 H 0.1403 0.4829 -0.1031 0.090 Uiso 1 1 calc R

loop_
_atom_site_aniso_label
_atom_site_aniso_U_11
_atom_site_aniso_U_22
_atom_site_aniso_U_33
_atom_site_aniso_U_23
_atom_site_aniso_U_13
_atom_site_aniso_U_12
Au1 0.01157(8) 0.01629(8) 0.01987(8) 0.00783(5) 0.00646(5) 0.00409(5)
N1 0.0148(14) 0.0193(14) 0.0234(15) 0.0047(12) 0.0069(12) 0.0055(12)
N2 0.0159(15) 0.0293(17) 0.0303(17) 0.0084(14) 0.0057(13) 0.0040(13)
N3 0.0177(15) 0.0254(16) 0.0322(18) 0.0063(14) 0.0102(13) 0.0038(13)
N4 0.0109(13) 0.0203(14) 0.0236(15) 0.0097(12) 0.0060(11) 0.0051(11)
N5 0.0104(13) 0.0217(15) 0.0253(15) 0.0120(12) 0.0067(12) 0.0055(11)
C1 0.0136(16) 0.0190(16) 0.0213(17) 0.0071(14) 0.0068(13) 0.0071(13)
C2 0.0168(17) 0.0183(17) 0.0255(18) 0.0017(14) 0.0077(14) 0.0019(14)
C3 0.026(2) 0.0193(17) 0.0284(19) 0.0067(15) 0.0139(16) 0.0049(15)
C4 0.0209(19) 0.028(2) 0.032(2) 0.0113(16) 0.0090(16) 0.0029(15)
C5 0.034(2) 0.028(2) 0.031(2) 0.0113(17) 0.0119(18) 0.0070(17)
C6 0.042(2) 0.0235(19) 0.031(2) 0.0096(16) 0.0171(18) 0.0035(17)
C7 0.053(3) 0.032(2) 0.036(2) 0.0137(19) 0.016(2) 0.008(2)
C8 0.073(4) 0.028(2) 0.035(2) 0.0128(19) 0.025(2) -0.001(2)
C9 0.058(3) 0.034(2) 0.040(3) 0.010(2) 0.030(2) -0.004(2)
C10 0.040(3) 0.034(2) 0.040(2) 0.0088(19) 0.023(2) -0.004(2)
C11 0.036(2) 0.0222(18) 0.031(2) 0.0045(16) 0.0189(18) 0.0021(17)
C12 0.027(2) 0.0250(19) 0.030(2) 0.0057(16) 0.0153(16) 0.0039(16)
C13 0.0257(19) 0.029(2) 0.0235(18) 0.0112(15) 0.0105(15) 0.0124(16)
C14 0.0198(18) 0.0230(18) 0.0236(18) 0.0101(15) 0.0007(14) 0.0065(14)
C15 0.035(2) 0.027(2) 0.027(2) 0.0110(16) 0.0091(17) 0.0072(17)
C16 0.052(3) 0.033(2) 0.030(2) 0.0056(18) 0.008(2) 0.013(2)
C17 0.058(3) 0.027(2) 0.033(2) 0.0034(18) -0.004(2) 0.005(2)
C18 0.046(3) 0.032(2) 0.043(3) 0.012(2) -0.003(2) -0.008(2)
C19 0.028(2) 0.033(2) 0.036(2) 0.0115(19) 0.0029(18) -0.0059(18)
C20 0.0149(16) 0.0166(16) 0.0153(15) 0.0060(13) 0.0061(13) 0.0049(13)
C21 0.0130(16) 0.0236(18) 0.0255(18) 0.0112(14) 0.0080(14) 0.0055(13)
C22 0.0129(16) 0.0260(18) 0.0237(18) 0.0117(15) 0.0045(14) 0.0032(14)
C23 0.0131(16) 0.0212(17) 0.0255(18) 0.0128(14) 0.0084(14) 0.0047(13)
C24 0.0169(17) 0.0221(18) 0.0257(18) 0.0095(15) 0.0055(14) 0.0015(14)
C25 0.0224(19) 0.0223(18) 0.037(2) 0.0121(16) 0.0074(16) 0.0057(15)
C26 0.027(2) 0.029(2) 0.037(2) 0.0218(17) 0.0135(17) 0.0134(16)
C27 0.0225(19) 0.036(2) 0.0235(19) 0.0148(17) 0.0049(15) 0.0067(16)
C28 0.0168(17) 0.0279(19) 0.0220(18) 0.0105(15) 0.0069(14) 0.0070(14)
C29 0.029(2) 0.0220(18) 0.0259(19) 0.0070(15) 0.0037(16) 0.0042(16)
C30 0.040(3) 0.028(2) 0.032(2) 0.0029(18) -0.0010(19) -0.0035(19)
C31 0.039(3) 0.040(2) 0.032(2) 0.0046(19) 0.014(2) 0.007(2)
C32 0.029(2) 0.028(2) 0.0228(18) 0.0086(15) 0.0044(16) 0.0095(16)
C33 0.033(2) 0.039(2) 0.027(2) 0.0067(18) 0.0102(17) 0.0053(19)
C34 0.038(2) 0.033(2) 0.025(2) 0.0066(17) 0.0085(18) 0.0021(18)
C35 0.0120(15) 0.0208(17) 0.0236(17) 0.0121(14) 0.0058(13) 0.0054(13)
C36 0.0193(18) 0.0192(17) 0.0268(19) 0.0077(14) 0.0067(15) 0.0059(14)
C37 0.025(2) 0.0226(19) 0.034(2) 0.0124(16) 0.0036(16) 0.0030(15)
C38 0.027(2) 0.027(2) 0.038(2) 0.0203(17) 0.0076(17) 0.0060(16)
C39 0.0219(19) 0.032(2) 0.0249(18) 0.0162(16) 0.0012(15) 0.0042(16)
C40 0.0169(17) 0.0245(18) 0.0256(18) 0.0113(15) 0.0077(14) 0.0076(14)
C41 0.0220(18) 0.0217(18) 0.0261(19) 0.0071(15) 0.0073(15) 0.0073(15)
C42 0.024(2) 0.035(2) 0.033(2) 0.0041(18) 0.0061(17) 0.0084(17)
C43 0.0222(19) 0.030(2) 0.0269(19) 0.0094(16) 0.0028(15) 0.0039(16)
C44 0.032(2) 0.032(2) 0.0188(17) 0.0104(15) 0.0071(16) 0.0056(17)
C45 0.038(2) 0.041(2) 0.025(2) 0.0099(18) 0.0010(18) 0.003(2)
C46 0.053(3) 0.029(2) 0.026(2) 0.0076(17) 0.012(2) 0.016(2)
C93 0.053(4) 0.046(3) 0.128(7) -0.008(4) 0.052(4) 0.003(3)
C94 0.038(3) 0.065(4) 0.057(3) 0.022(3) 0.002(2) 0.008(3)
C95 0.036(3) 0.050(3) 0.041(3) 0.007(2) 0.010(2) -0.005(2)
C96 0.048(3) 0.049(3) 0.057(3) 0.015(3) 0.005(3) 0.002(3)
C97 0.066(4) 0.071(4) 0.049(3) 0.026(3) -0.005(3) -0.016(3)
C98 0.078(5) 0.089(5) 0.046(3) -0.008(3) 0.037(3) -0.038(4)

loop_
_atom_type_symbol
_atom_type_description
_atom_type_scat_dispersion_real
_atom_type_scat_dispersion_imag
_atom_type_scat_source
C C 0.0033 0.0016 'International Tables Vol C Tables 4.2.6.8 and 6.1.1.4'
H H 0.0000 0.0000 'International Tables Vol C Tables 4.2.6.8 and 6.1.1.4'
Au Au -2.0133 8.8022 'International Tables Vol C Tables 4.2.6.8 and 6.1.1.4'
N N 0.0061 0.0033 'International Tables Vol C Tables 4.2.6.8 and 6.1.1.4'

loop_
_geom_angle_atom_site_label_1
_geom_angle_atom_site_label_2
_geom_angle_atom_site_label_3
_geom_angle
C20 Au1 C1 175.06(13)
N2 N1 C1 113.2(3)
N2 N1 C13 118.4(3)
C1 N1 C13 128.2(3)
N3 N2 N1 106.5(3)
N2 N3 C2 108.9(3)
C20 N4 C23 127.0(3)
C20 N4 C22 112.5(3)
C23 N4 C22 120.0(3)
C20 N5 C35 125.0(3)
C20 N5 C21 112.5(3)
C35 N5 C21 119.0(3)
N1 C1 C2 101.4(3)
N1 C1 Au1 120.2(3)
C2 C1 Au1 137.9(3)
N3 C2 C1 110.0(3)
N3 C2 C3 119.1(3)
C1 C2 C3 130.8(4)
C12 C3 C4 118.3(4)
C12 C3 C2 120.1(4)
C4 C3 C2 121.6(3)
C5 C4 C3 121.0(4)
C5 C4 H4 119.5
C3 C4 H4 119.5
C4 C5 C6 121.0(4)
C4 C5 H5 119.5
C6 C5 H5 119.5
C11 C6 C5 118.5(4)
C11 C6 C7 119.0(4)
C5 C6 C7 122.5(4)
C8 C7 C6 120.5(5)
C8 C7 H7 119.8
C6 C7 H7 119.8
C7 C8 C9 120.2(4)
C7 C8 H8 119.9
C9 C8 H8 119.9
C10 C9 C8 120.9(5)
C10 C9 H9 119.5
C8 C9 H9 119.5
C9 C10 C11 120.5(5)
C9 C10 H10 119.8
C11 C10 H10 119.8
C6 C11 C12 119.1(4)
C6 C11 C10 119.0(4)
C12 C11 C10 121.9(4)
C3 C12 C11 122.1(4)
C3 C12 H12 119.0
C11 C12 H12 119.0
N1 C13 C14 113.6(3)
N1 C13 H13A 108.8
C14 C13 H13A 108.8
N1 C13 H13B 108.8
C14 C13 H13B 108.8
H13A C13 H13B 107.7
C19 C14 C15 119.1(4)
C19 C14 C13 118.1(4)
C15 C14 C13 122.8(4)
C14 C15 C16 120.2(4)
C14 C15 H15 119.9
C16 C15 H15 119.9
C17 C16 C15 119.6(5)
C17 C16 H16 120.2
C15 C16 H16 120.2
C18 C17 C16 120.3(4)
C18 C17 H17 119.9
C16 C17 H17 119.9
C17 C18 C19 120.4(5)
C17 C18 H18 119.8
C19 C18 H18 119.8
C18 C19 C14 120.4(5)
C18 C19 H19 119.8
C14 C19 H19 119.8
N4 C20 N5 108.8(3)
N4 C20 Au1 126.1(2)
N5 C20 Au1 125.0(3)
N5 C21 C22 102.1(3)
N5 C21 H21A 111.3
C22 C21 H21A 111.3
N5 C21 H21B 111.3
C22 C21 H21B 111.3
H21A C21 H21B 109.2
N4 C22 C21 101.6(3)
N4 C22 H22A 111.4
C21 C22 H22A 111.4
N4 C22 H22B 111.4
C21 C22 H22B 111.4
H22A C22 H22B 109.3
C24 C23 C28 123.1(3)
C24 C23 N4 118.6(3)
C28 C23 N4 118.2(3)
C23 C24 C25 117.2(4)
C23 C24 C29 122.6(3)
C25 C24 C29 120.2(3)
C26 C25 C24 121.0(4)
C26 C25 H25 119.5
C24 C25 H25 119.5
C27 C26 C25 120.5(4)
C27 C26 H26 119.8
C25 C26 H26 119.8
C26 C27 C28 120.7(4)
C26 C27 H27 119.6
C28 C27 H27 119.6
C23 C28 C27 117.4(4)
C23 C28 C32 121.8(3)
C27 C28 C32 120.8(3)
C24 C29 C31 110.9(3)
C24 C29 C30 112.6(3)
C31 C29 C30 110.2(4)
C24 C29 H29 107.6
C31 C29 H29 107.6
C30 C29 H29 107.6
C29 C30 H30A 109.5
C29 C30 H30B 109.5
H30A C30 H30B 109.5
C29 C30 H30C 109.5
H30A C30 H30C 109.5
H30B C30 H30C 109.5
C29 C31 H31A 109.5
C29 C31 H31B 109.5
H31A C31 H31B 109.5
C29 C31 H31C 109.5
H31A C31 H31C 109.5
H31B C31 H31C 109.5
C28 C32 C33 113.0(3)
C28 C32 C34 111.1(3)
C33 C32 C34 109.4(3)
C28 C32 H32 107.7
C33 C32 H32 107.7
C34 C32 H32 107.7
C32 C33 H33A 109.5
C32 C33 H33B 109.5
H33A C33 H33B 109.5
C32 C33 H33C 109.5
H33A C33 H33C 109.5
H33B C33 H33C 109.5
C32 C34 H34A 109.5
C32 C34 H34B 109.5
H34A C34 H34B 109.5
C32 C34 H34C 109.5
H34A C34 H34C 109.5
H34B C34 H34C 109.5
C36 C35 C40 122.5(3)
C36 C35 N5 119.9(3)
C40 C35 N5 117.5(3)
C35 C36 C37 117.4(4)
C35 C36 C41 123.0(3)
C37 C36 C41 119.6(3)
C38 C37 C36 121.5(4)
C38 C37 H37 119.3
C36 C37 H37 119.3
C37 C38 C39 120.0(4)
C37 C38 H38 120.0
C39 C38 H38 120.0
C38 C39 C40 121.2(4)
C38 C39 H39 119.4
C40 C39 H39 119.4
C39 C40 C35 117.4(4)
C39 C40 C44 121.9(3)
C35 C40 C44 120.6(3)
C36 C41 C42 110.9(3)
C36 C41 C43 111.5(3)
C42 C41 C43 111.9(3)
C36 C41 H41 107.4
C42 C41 H41 107.4
C43 C41 H41 107.4
C41 C42 H42A 109.5
C41 C42 H42B 109.5
H42A C42 H42B 109.5
C41 C42 H42C 109.5
H42A C42 H42C 109.5
H42B C42 H42C 109.5
C41 C43 H43A 109.5
C41 C43 H43B 109.5
H43A C43 H43B 109.5
C41 C43 H43C 109.5
H43A C43 H43C 109.5
H43B C43 H43C 109.5
C40 C44 C46 110.2(4)
C40 C44 C45 113.5(3)
C46 C44 C45 110.5(4)
C40 C44 H44 107.5
C46 C44 H44 107.4
C45 C44 H44 107.4
C44 C45 H45A 109.5
C44 C45 H45B 109.5
H45A C45 H45B 109.5
C44 C45 H45C 109.5
H45A C45 H45C 109.5
H45B C45 H45C 109.5
C44 C46 H46A 109.5
C44 C46 H46B 109.5
H46A C46 H46B 109.5
C44 C46 H46C 109.5
H46A C46 H46C 109.5
H46B C46 H46C 109.5
C94 C93 C98 117.6(6)
C94 C93 H93 121.2
C98 C93 H93 121.2
C95 C94 C93 120.0(6)
C95 C94 H94 120.0
C93 C94 H94 120.0
C96 C95 C94 121.4(6)
C96 C95 H95 119.3
C94 C95 H95 119.3
C95 C96 C97 120.9(6)
C95 C96 H96 119.5
C97 C96 H96 119.5
C96 C97 C98 120.9(6)
C96 C97 H97 119.5
C98 C97 H97 119.5
C97 C98 C93 119.2(6)
C97 C98 H98 120.4
C93 C98 H98 120.4

loop_
_geom_bond_atom_site_label_1
_geom_bond_atom_site_label_2
_geom_bond_distance
Au1 C20 2.015(3)
Au1 C1 2.018(3)
N1 N2 1.339(4)
N1 C1 1.367(5)
N1 C13 1.442(5)
N2 N3 1.304(5)
N3 C2 1.362(5)
N4 C20 1.328(4)
N4 C23 1.434(4)
N4 C22 1.480(4)
N5 C20 1.330(4)
N5 C35 1.435(4)
N5 C21 1.468(4)
C1 C2 1.380(5)
C2 C3 1.462(5)
C3 C12 1.368(5)
C3 C4 1.420(6)
C4 C5 1.358(6)
C4 H4 0.9500
C5 C6 1.418(6)
C5 H5 0.9500
C6 C11 1.406(6)
C6 C7 1.422(6)
C7 C8 1.366(7)
C7 H7 0.9500
C8 C9 1.399(8)
C8 H8 0.9500
C9 C10 1.356(7)
C9 H9 0.9500
C10 C11 1.421(6)
C10 H10 0.9500
C11 C12 1.411(6)
C12 H12 0.9500
C13 C14 1.511(5)
C13 H13A 0.9900
C13 H13B 0.9900
C14 C19 1.377(6)
C14 C15 1.379(6)
C15 C16 1.390(6)
C15 H15 0.9500
C16 C17 1.373(7)
C16 H16 0.9500
C17 C18 1.359(8)
C17 H17 0.9500
C18 C19 1.377(7)
C18 H18 0.9500
C19 H19 0.9500
C21 C22 1.522(5)
C21 H21A 0.9900
C21 H21B 0.9900
C22 H22A 0.9900
C22 H22B 0.9900
C23 C24 1.391(5)
C23 C28 1.395(5)
C24 C25 1.396(5)
C24 C29 1.519(5)
C25 C26 1.382(6)
C25 H25 0.9500
C26 C27 1.377(6)
C26 H26 0.9500
C27 C28 1.398(5)
C27 H27 0.9500
C28 C32 1.512(5)
C29 C31 1.520(6)
C29 C30 1.525(6)
C29 H29 1.0000
C30 H30A 0.9800
C30 H30B 0.9800
C30 H30C 0.9800
C31 H31A 0.9800
C31 H31B 0.9800
C31 H31C 0.9800
C32 C33 1.521(6)
C32 C34 1.521(6)
C32 H32 1.0000
C33 H33A 0.9800
C33 H33B 0.9800
C33 H33C 0.9800
C34 H34A 0.9800
C34 H34B 0.9800
C34 H34C 0.9800
C35 C36 1.387(5)
C35 C40 1.404(5)
C36 C37 1.390(5)
C36 C41 1.519(5)
C37 C38 1.375(6)
C37 H37 0.9500
C38 C39 1.377(6)
C38 H38 0.9500
C39 C40 1.387(5)
C39 H39 0.9500
C40 C44 1.520(6)
C41 C42 1.527(5)
C41 C43 1.528(5)
C41 H41 1.0000
C42 H42A 0.9800
C42 H42B 0.9800
C42 H42C 0.9800
C43 H43A 0.9800
C43 H43B 0.9800
C43 H43C 0.9800
C44 C46 1.521(6)
C44 C45 1.523(6)
C44 H44 1.0000
C45 H45A 0.9800
C45 H45B 0.9800
C45 H45C 0.9800
C46 H46A 0.9800
C46 H46B 0.9800
C46 H46C 0.9800
C93 C94 1.390(10)
C93 C98 1.427(12)
C93 H93 0.9500
C94 C95 1.345(8)
C94 H94 0.9500
C95 C96 1.340(8)
C95 H95 0.9500
C96 C97 1.343(9)
C96 H96 0.9500
C97 C98 1.352(11)
C97 H97 0.9500
C98 H98 0.9500
